data_7201561
loop_
_publ_author_name
'Duan, Xianying'
'Lin, Jianguo'
'Li, Yizhi'
'Zhu, Chengjian'
'Meng, Qingjin'

_publ_section_title
;
 Syntheses, structures and properties of a series of organic--inorganic
 complexes based on methylenediisophthalic acid (H4MDIP)
;
_journal_issue 2
_journal_name_full CrystEngComm
_journal_page_first 207
_journal_paper_doi 10.1039/b709972j
_journal_volume 10
_journal_year 2008
_chemical_formula_moiety 'C17 H24 Ba2 O16, 2(H0.80 O0.40), 1.2(H2 O)'
_chemical_formula_sum 'C17 H28 Ba2 O18'
_chemical_formula_weight 795.07
_chemical_name_systematic
;
?
;
_space_group_IT_number 15
_symmetry_cell_setting monoclinic
_symmetry_space_group_name_Hall '-C 2yc'
_symmetry_space_group_name_H-M 'C 1 2/c 1'
_atom_sites_solution_hydrogens geom
_atom_sites_solution_primary direct
_atom_sites_solution_secondary difmap
_audit_creation_method SHELXL-97
_cell_angle_alpha 90.00
_cell_angle_beta 119.847(3)
_cell_angle_gamma 90.00
_cell_formula_units_Z 4
_cell_length_a 21.440(5)
_cell_length_b 13.160(3)
_cell_length_c 10.837(2)
_cell_measurement_reflns_used 922
_cell_measurement_temperature 291(2)
_cell_measurement_theta_max 27.945
_cell_measurement_theta_min 3.287
_cell_volume 2652.1(10)
_computing_cell_refinement 'Bruker SMART'
_computing_data_collection 'Bruker SMART'
_computing_data_reduction 'Bruker SAINT'
_computing_molecular_graphics 'Bruker SHELXTL'
_computing_publication_material 'Bruker SHELXTL'
_computing_structure_refinement 'Bruker SHELXTL'
_computing_structure_solution 'Bruker SHELXTL'
_diffrn_ambient_temperature 291(2)
_diffrn_measured_fraction_theta_full 0.998
_diffrn_measured_fraction_theta_max 0.998
_diffrn_measurement_device_type 'CCD area detector'
_diffrn_measurement_method 'phi and omega scans'
_diffrn_radiation_monochromator graphite
_diffrn_radiation_source 'fine-focus sealed tube'
_diffrn_radiation_type MoK\a
_diffrn_radiation_wavelength 0.71073
_diffrn_reflns_av_R_equivalents 0.0366
_diffrn_reflns_av_sigmaI/netI 0.0451
_diffrn_reflns_limit_h_max 26
_diffrn_reflns_limit_h_min -26
_diffrn_reflns_limit_k_max 15
_diffrn_reflns_limit_k_min -16
_diffrn_reflns_limit_l_max 13
_diffrn_reflns_limit_l_min -10
_diffrn_reflns_number 6924
_diffrn_reflns_theta_full 26.00
_diffrn_reflns_theta_max 26.00
_diffrn_reflns_theta_min 1.90
_exptl_absorpt_coefficient_mu 3.031
_exptl_absorpt_correction_T_max 0.48
_exptl_absorpt_correction_T_min 0.42
_exptl_absorpt_correction_type multi-scan
_exptl_absorpt_process_details '(SADABS; Bruker, 2000)'
_exptl_crystal_colour yellow
_exptl_crystal_density_diffrn 1.991
_exptl_crystal_density_method 'not measured'
_exptl_crystal_description block
_exptl_crystal_F_000 1544
_exptl_crystal_size_max 0.30
_exptl_crystal_size_mid 0.26
_exptl_crystal_size_min 0.24
_refine_diff_density_max 0.950
_refine_diff_density_min -1.560
_refine_diff_density_rms 0.131
_refine_ls_extinction_method none
_refine_ls_goodness_of_fit_ref 1.030
_refine_ls_hydrogen_treatment constr
_refine_ls_matrix_type full
_refine_ls_number_parameters 173
_refine_ls_number_reflns 2606
_refine_ls_number_restraints 0
_refine_ls_restrained_S_all 1.030
_refine_ls_R_factor_all 0.0593
_refine_ls_R_factor_gt 0.0459
_refine_ls_shift/su_max 0.000
_refine_ls_shift/su_mean 0.000
_refine_ls_structure_factor_coef Fsqd
_refine_ls_weighting_details 'calc w=1/[\s^2^(Fo^2^)+(0.07P)^2^+1.77P] where P=(Fo^2^+2Fc^2^)/3'
_refine_ls_weighting_scheme calc
_refine_ls_wR_factor_gt 0.1100
_refine_ls_wR_factor_ref 0.1136
_reflns_number_gt 2118
_reflns_number_total 2606
_reflns_threshold_expression >2sigma(I)
_cod_data_source_file b709972j.txt
_cod_data_source_block Ba
_cod_original_cell_volume 2652.0(10)
_cod_original_sg_symbol_H-M 'C 2/c'
_cod_database_code 7201561

loop_
_symmetry_equiv_pos_as_xyz
'x, y, z'
'-x, y, -z+1/2'
'x+1/2, y+1/2, z'
'-x+1/2, y+1/2, -z+1/2'
'-x, -y, -z'
'x, -y, z-1/2'
'-x+1/2, -y+1/2, -z'
'x+1/2, -y+1/2, z-1/2'

loop_
_atom_site_label
_atom_site_type_symbol
_atom_site_fract_x
_atom_site_fract_y
_atom_site_fract_z
_atom_site_U_iso_or_equiv
_atom_site_adp_type
_atom_site_occupancy
_atom_site_symmetry_multiplicity
_atom_site_calc_flag
_atom_site_refinement_flags
_atom_site_disorder_assembly
_atom_site_disorder_group
Ba1 Ba 0.187168(19) 0.10245(3) 0.42995(4) 0.03462(15) Uani 1 1 d . . .
C1 C 0.0814(3) 0.2133(4) 0.1386(6) 0.0358(13) Uani 1 1 d . . .
C2 C 0.0259(3) 0.2852(4) 0.0344(7) 0.0373(14) Uani 1 1 d . . .
C3 C 0.0380(3) 0.3464(4) -0.0542(7) 0.0356(13) Uani 1 1 d . . .
H3 H 0.0824 0.3436 -0.0499 0.043 Uiso 1 1 calc R . .
C4 C -0.0141(3) 0.4121(4) -0.1500(6) 0.0303(12) Uani 1 1 d . . .
C5 C -0.0787(3) 0.4177(4) -0.1522(6) 0.0305(12) Uani 1 1 d . . .
H5 H -0.1137 0.4626 -0.2148 0.037 Uiso 1 1 calc R . .
C6 C -0.0932(3) 0.3577(5) -0.0627(6) 0.0337(12) Uani 1 1 d . . .
C7 C -0.0401(3) 0.2925(4) 0.0311(6) 0.0332(13) Uani 1 1 d . . .
H7 H -0.0483 0.2530 0.0928 0.040 Uiso 1 1 calc R . .
C8 C 0.0000 0.4767(6) -0.2500 0.0301(17) Uani 1 2 d S . .
H8A H 0.0413 0.5200 -0.1945 0.036 Uiso 1 1 d R . .
C9 C -0.1634(3) 0.3650(4) -0.0649(7) 0.0365(13) Uani 1 1 d . . .
O1 O 0.0603(2) 0.1456(3) 0.1909(5) 0.0356(10) Uani 1 1 d . . .
O2 O 0.1455(2) 0.2220(3) 0.1685(5) 0.0413(10) Uani 1 1 d . . .
O3 O -0.1785(2) 0.2990(3) -0.0017(5) 0.0336(9) Uani 1 1 d . . .
O4 O -0.2045(2) 0.4371(3) -0.1314(5) 0.0402(10) Uani 1 1 d . . .
O5 O 0.1358(3) -0.0672(4) 0.2441(6) 0.0549(13) Uani 1 1 d . . .
H5A H 0.1199 -0.1126 0.2771 0.066 Uiso 1 1 d R . .
H5B H 0.1703 -0.0902 0.2348 0.066 Uiso 1 1 d R . .
O6 O 0.2635(3) 0.1192(3) 0.7293(5) 0.0494(12) Uani 1 1 d . . .
H6A H 0.2909 0.1810 0.7562 0.059 Uiso 1 1 d R . .
H6B H 0.2954 0.0622 0.7688 0.059 Uiso 1 1 d R . .
O7 O 0.0657(2) 0.0357(4) 0.4495(5) 0.0476(11) Uani 1 1 d . . .
H7B H 0.0290 0.0696 0.3917 0.057 Uiso 1 1 d R . .
H7C H 0.0732 0.0466 0.5331 0.057 Uiso 1 1 d R . .
O8 O 0.2238(2) -0.0874(3) 0.5647(5) 0.0368(10) Uani 1 1 d . . .
H8E H 0.1898 -0.1290 0.5171 0.044 Uiso 1 1 d R . .
H8C H 0.2306 -0.0804 0.6588 0.044 Uiso 1 1 d R . .
O9 O 1.0000 0.8712(6) 0.2500 0.0426(18) Uani 0.80 2 d SP . .
H9A H 0.9809 0.8197 0.1971 0.051 Uiso 0.40 1 d PR . .
H9B H 1.0103 0.8571 0.3346 0.051 Uiso 0.40 1 d PR . .
O10 O 0.1879(4) -0.2569(5) 0.4457(8) 0.0371(16) Uani 0.60 1 d P . .
H10A H 0.2056 -0.3037 0.5080 0.045 Uiso 0.60 1 d PR . .
H10C H 0.2033 -0.2633 0.3874 0.045 Uiso 0.60 1 d PR . .

loop_
_atom_site_aniso_label
_atom_site_aniso_U_11
_atom_site_aniso_U_22
_atom_site_aniso_U_33
_atom_site_aniso_U_23
_atom_site_aniso_U_13
_atom_site_aniso_U_12
Ba1 0.0306(2) 0.0368(2) 0.0323(2) 0.00004(15) 0.01253(16) 0.00128(14)
C1 0.034(3) 0.036(3) 0.033(3) 0.002(2) 0.013(3) 0.003(2)
C2 0.033(3) 0.031(3) 0.036(3) 0.003(2) 0.008(3) -0.002(2)
C3 0.038(3) 0.033(3) 0.036(3) 0.001(2) 0.019(3) 0.000(2)
C4 0.029(3) 0.035(3) 0.032(3) -0.008(2) 0.019(3) -0.005(2)
C5 0.026(3) 0.039(3) 0.030(3) 0.001(2) 0.016(2) 0.005(2)
C6 0.038(3) 0.035(3) 0.026(3) 0.000(2) 0.015(3) -0.002(2)
C7 0.036(3) 0.030(3) 0.029(3) 0.002(2) 0.013(3) -0.003(2)
C8 0.040(4) 0.031(4) 0.036(4) 0.000 0.032(4) 0.000
C9 0.033(3) 0.033(3) 0.040(3) 0.003(3) 0.015(3) -0.004(2)
O1 0.027(2) 0.0332(19) 0.041(2) 0.0255(18) 0.0129(19) 0.0066(16)
O2 0.031(2) 0.043(2) 0.046(3) 0.008(2) 0.016(2) 0.0019(18)
O3 0.028(2) 0.036(2) 0.047(2) 0.0156(19) 0.0272(19) 0.0019(16)
O4 0.028(2) 0.041(2) 0.058(3) 0.024(2) 0.026(2) 0.0136(17)
O5 0.059(3) 0.052(3) 0.053(3) -0.015(2) 0.028(3) 0.000(2)
O6 0.054(3) 0.039(2) 0.040(3) 0.009(2) 0.012(2) -0.008(2)
O7 0.034(2) 0.063(3) 0.043(3) 0.013(2) 0.016(2) 0.004(2)
O8 0.032(2) 0.032(2) 0.040(2) 0.0191(17) 0.0127(19) 0.0028(16)
O9 0.037(4) 0.045(4) 0.038(4) 0.000 0.012(4) 0.000
O10 0.050(4) 0.020(3) 0.052(5) 0.009(3) 0.033(4) 0.001(3)

loop_
_atom_type_symbol
_atom_type_description
_atom_type_scat_dispersion_real
_atom_type_scat_dispersion_imag
_atom_type_scat_source
C C 0.0033 0.0016 'International Tables Vol C Tables 4.2.6.8 and 6.1.1.4'
H H 0.0000 0.0000 'International Tables Vol C Tables 4.2.6.8 and 6.1.1.4'
O O 0.0106 0.0060 'International Tables Vol C Tables 4.2.6.8 and 6.1.1.4'
Ba Ba -0.3244 2.2819 'International Tables Vol C Tables 4.2.6.8 and 6.1.1.4'

loop_
_geom_angle_atom_site_label_1
_geom_angle_atom_site_label_2
_geom_angle_atom_site_label_3
_geom_angle
_geom_angle_site_symmetry_1
_geom_angle_site_symmetry_3
_geom_angle_publ_flag
O1 Ba1 O3 84.05(13) . 2 ?
O1 Ba1 O4 111.81(14) . 8_556 ?
O3 Ba1 O4 115.49(11) 2 8_556 ?
O1 Ba1 O8 124.76(12) . . ?
O3 Ba1 O8 137.44(13) 2 . ?
O4 Ba1 O8 84.61(14) 8_556 . ?
O1 Ba1 O6 144.11(15) . . ?
O3 Ba1 O6 71.44(13) 2 . ?
O4 Ba1 O6 102.42(15) 8_556 . ?
O8 Ba1 O6 67.59(13) . . ?
O1 Ba1 O5 68.77(14) . . ?
O3 Ba1 O5 152.81(14) 2 . ?
O4 Ba1 O5 75.93(14) 8_556 . ?
O8 Ba1 O5 65.00(15) . . ?
O6 Ba1 O5 132.51(15) . . ?
O1 Ba1 O7 67.59(13) . . ?
O3 Ba1 O7 94.40(12) 2 . ?
O4 Ba1 O7 150.06(13) 8_556 . ?
O8 Ba1 O7 73.52(13) . . ?
O6 Ba1 O7 88.11(15) . . ?
O5 Ba1 O7 76.37(15) . . ?
O1 Ba1 O3 123.00(12) . 8_556 ?
O3 Ba1 O3 72.73(11) 2 8_556 ?
O4 Ba1 O3 45.49(10) 8_556 8_556 ?
O8 Ba1 O3 106.29(12) . 8_556 ?
O6 Ba1 O3 74.78(13) . 8_556 ?
O5 Ba1 O3 121.26(13) . 8_556 ?
O7 Ba1 O3 161.06(13) . 8_556 ?
O1 Ba1 O2 45.33(11) . . ?
O3 Ba1 O2 74.88(13) 2 . ?
O4 Ba1 O2 76.06(13) 8_556 . ?
O8 Ba1 O2 147.62(13) . . ?
O6 Ba1 O2 141.63(12) . . ?
O5 Ba1 O2 85.01(15) . . ?
O7 Ba1 O2 112.51(12) . . ?
O3 Ba1 O2 78.16(12) 8_556 . ?
O1 Ba1 C1 22.92(14) . . ?
O3 Ba1 C1 74.49(14) 2 . ?
O4 Ba1 C1 96.71(16) 8_556 . ?
O8 Ba1 C1 143.43(14) . . ?
O6 Ba1 C1 145.52(15) . . ?
O5 Ba1 C1 79.81(15) . . ?
O7 Ba1 C1 89.37(15) . . ?
O3 Ba1 C1 100.09(14) 8_556 . ?
O2 Ba1 C1 23.16(14) . . ?
O1 Ba1 C9 120.34(15) . 8_556 ?
O3 Ba1 C9 94.42(13) 2 8_556 ?
O4 Ba1 C9 22.68(14) 8_556 8_556 ?
O8 Ba1 C9 95.24(14) . 8_556 ?
O6 Ba1 C9 88.10(16) . 8_556 ?
O5 Ba1 C9 98.57(15) . 8_556 ?
O7 Ba1 C9 168.75(14) . 8_556 ?
O3 Ba1 C9 22.83(13) 8_556 8_556 ?
O2 Ba1 C9 76.61(14) . 8_556 ?
C1 Ba1 C9 99.71(16) . 8_556 ?
O1 Ba1 Ba1 106.59(9) . 7_556 ?
O3 Ba1 Ba1 37.60(7) 2 7_556 ?
O4 Ba1 Ba1 79.13(8) 8_556 7_556 ?
O8 Ba1 Ba1 128.54(9) . 7_556 ?
O6 Ba1 Ba1 68.93(9) . 7_556 ?
O5 Ba1 Ba1 150.17(11) . 7_556 ?
O7 Ba1 Ba1 130.59(10) . 7_556 ?
O3 Ba1 Ba1 35.13(7) 8_556 7_556 ?
O2 Ba1 Ba1 73.25(9) . 7_556 ?
C1 Ba1 Ba1 87.18(11) . 7_556 ?
C9 Ba1 Ba1 57.16(11) 8_556 7_556 ?
O2 C1 O1 123.0(5) . . ?
O2 C1 C2 119.7(6) . . ?
O1 C1 C2 117.3(5) . . ?
O2 C1 Ba1 68.7(3) . . ?
O1 C1 Ba1 57.7(3) . . ?
C2 C1 Ba1 160.7(4) . . ?
C3 C2 C7 118.8(5) . . ?
C3 C2 C1 122.7(6) . . ?
C7 C2 C1 118.4(6) . . ?
C2 C3 C4 121.7(6) . . ?
C2 C3 H3 119.1 . . ?
C4 C3 H3 119.1 . . ?
C5 C4 C3 118.6(6) . . ?
C5 C4 C8 120.9(5) . . ?
C3 C4 C8 120.6(5) . . ?
C4 C5 C6 121.8(5) . . ?
C4 C5 H5 119.1 . . ?
C6 C5 H5 119.1 . . ?
C7 C6 C5 118.2(6) . . ?
C7 C6 C9 120.4(5) . . ?
C5 C6 C9 121.4(5) . . ?
C6 C7 C2 120.9(6) . . ?
C6 C7 H7 119.5 . . ?
C2 C7 H7 119.5 . . ?
C4 C8 C4 112.1(6) . 2_554 ?
C4 C8 H8A 109.3 . . ?
C4 C8 H8A 109.1 2_554 . ?
O3 C9 O4 123.1(6) . . ?
O3 C9 C6 118.8(5) . . ?
O4 C9 C6 118.1(5) . . ?
O3 C9 Ba1 64.6(3) . 8_455 ?
O4 C9 Ba1 58.5(3) . 8_455 ?
C6 C9 Ba1 176.0(4) . 8_455 ?
C1 O1 Ba1 99.4(4) . . ?
C1 O2 Ba1 88.2(3) . . ?
C9 O3 Ba1 152.9(4) . 2 ?
C9 O3 Ba1 92.6(4) . 8_455 ?
Ba1 O3 Ba1 107.27(11) 2 8_455 ?
C9 O4 Ba1 98.8(3) . 8_455 ?
Ba1 O5 H5A 110.4 . . ?
Ba1 O5 H5B 108.1 . . ?
H5A O5 H5B 110.8 . . ?
Ba1 O6 H6A 109.4 . . ?
Ba1 O6 H6B 109.2 . . ?
H6A O6 H6B 109.5 . . ?
Ba1 O7 H7B 109.2 . . ?
Ba1 O7 H7C 109.4 . . ?
H7B O7 H7C 108.1 . . ?
Ba1 O8 H8E 108.9 . . ?
Ba1 O8 H8C 108.8 . . ?
H8E O8 H8C 109.7 . . ?
H9A O9 H9B 109.5 . . ?
H10A O10 H10C 109.5 . . ?

loop_
_geom_bond_atom_site_label_1
_geom_bond_atom_site_label_2
_geom_bond_distance
_geom_bond_site_symmetry_2
_geom_bond_publ_flag
Ba1 O1 2.724(4) . ?
Ba1 O3 2.733(4) 2 ?
Ba1 O4 2.766(4) 8_556 ?
Ba1 O8 2.802(4) . ?
Ba1 O6 2.822(5) . ?
Ba1 O5 2.837(5) . ?
Ba1 O7 2.854(4) . ?
Ba1 O3 2.898(4) 8_556 ?
Ba1 O2 2.964(4) . ?
Ba1 C1 3.180(6) . ?
Ba1 C9 3.205(6) 8_556 ?
Ba1 Ba1 4.5358(10) 7_556 ?
C1 O2 1.251(7) . ?
C1 O1 1.255(7) . ?
C1 C2 1.499(8) . ?
C2 C3 1.374(9) . ?
C2 C7 1.400(9) . ?
C3 C4 1.386(9) . ?
C3 H3 0.9300 . ?
C4 C5 1.374(8) . ?
C4 C8 1.522(7) . ?
C5 C6 1.401(9) . ?
C5 H5 0.9300 . ?
C6 C7 1.384(8) . ?
C6 C9 1.496(9) . ?
C7 H7 0.9300 . ?
C8 C4 1.522(7) 2_554 ?
C8 H8A 0.9699 . ?
C9 O3 1.245(7) . ?
C9 O4 1.250(7) . ?
C9 Ba1 3.205(6) 8_455 ?
O3 Ba1 2.733(4) 2 ?
O3 Ba1 2.898(4) 8_455 ?
O4 Ba1 2.766(4) 8_455 ?
O5 H5A 0.8499 . ?
O5 H5B 0.8500 . ?
O6 H6A 0.9600 . ?
O6 H6B 0.9598 . ?
O7 H7B 0.8501 . ?
O7 H7C 0.8500 . ?
O8 H8E 0.8501 . ?
O8 H8C 0.9600 . ?
O9 H9A 0.8499 . ?
O9 H9B 0.8500 . ?
O10 H10A 0.8501 . ?
O10 H10C 0.8499 . ?

loop_
_geom_hbond_atom_site_label_D
_geom_hbond_atom_site_label_H
_geom_hbond_atom_site_label_A
_geom_hbond_distance_DH
_geom_hbond_distance_HA
_geom_hbond_distance_DA
_geom_hbond_angle_DHA
_geom_hbond_site_symmetry_A
O8 H8E O10 0.85 1.85 2.500(8) 132.6 .
O5 H5A O9 0.85 2.45 3.054(6) 129.0 1_445
O5 H5B O6 0.85 2.07 2.904(7) 168.7 6
O6 H6A O2 0.96 1.74 2.691(6) 168.5 7_556
O6 H6B O4 0.96 1.97 2.730(6) 134.7 3_546
O8 H8C O4 0.96 2.00 2.877(6) 150.3 3_546
O7 H7B O1 0.85 1.94 2.759(6) 162.2 2
O7 H7C O5 0.85 2.01 2.799(7) 154.0 6_556
